data_4073369
loop_
_publ_author_name
'Ghosh, Sushobhan'
'Mukherjee, Partha Sarathi'

_publ_section_title
;
 Self-Assembly of Metallamacrocycles via a Rigid Phosphorus Donor Linker#
;
_journal_issue 14
_journal_name_full Organometallics
_journal_page_first 3362
_journal_paper_doi 10.1021/om700296k
_journal_volume 26
_journal_year 2007
_chemical_formula_sum 'C58 H64 Cl0 N8 O12.5 P4 Pd2'
_chemical_formula_weight 1406.83
_chemical_name_systematic
; 
 ? 
;
_space_group_IT_number 14
_symmetry_cell_setting monoclinic
_symmetry_space_group_name_Hall '-P 2yn'
_symmetry_space_group_name_H-M 'P 1 21/n 1'
_atom_sites_solution_hydrogens geom
_atom_sites_solution_primary direct
_atom_sites_solution_secondary difmap
_audit_creation_method SHELXL-97
_cell_angle_alpha 90.00
_cell_angle_beta 92.483(7)
_cell_angle_gamma 90.00
_cell_formula_units_Z 4
_cell_length_a 11.9286(7)
_cell_length_b 24.5101(18)
_cell_length_c 22.6167(16)
_cell_measurement_temperature 150(2)
_cell_volume 6606.3(8)
_computing_cell_refinement 'Crysalis, Oxford Diffraction'
_computing_data_collection 'Crysalis, Oxford Diffraction'
_computing_data_reduction 'Crysalis, Oxford Diffraction'
_computing_molecular_graphics PLATON(Spek,2004)
_computing_structure_refinement 'SHELXL-97 (Sheldrick, 1997)'
_computing_structure_solution 'SHELXS-97 (Sheldrick, 1997)'
_diffrn_ambient_temperature 150(2)
_diffrn_measured_fraction_theta_full 0.905
_diffrn_measured_fraction_theta_max 0.905
_diffrn_measurement_device 'Oxford Diffaction X-Calibur System'
_diffrn_measurement_method '321 frames, counting time 10 s.'
_diffrn_radiation_monochromator graphite
_diffrn_radiation_source 'fine-focus sealed tube'
_diffrn_radiation_type MoK\a
_diffrn_radiation_wavelength 0.71073
_diffrn_reflns_av_R_equivalents 0.0623
_diffrn_reflns_av_sigmaI/netI 0.1734
_diffrn_reflns_limit_h_max 12
_diffrn_reflns_limit_h_min -16
_diffrn_reflns_limit_k_max 18
_diffrn_reflns_limit_k_min -34
_diffrn_reflns_limit_l_max 31
_diffrn_reflns_limit_l_min -31
_diffrn_reflns_number 29532
_diffrn_reflns_theta_full 30.00
_diffrn_reflns_theta_max 30.00
_diffrn_reflns_theta_min 2.38
_exptl_absorpt_coefficient_mu 0.704
_exptl_absorpt_correction_T_max 1.341
_exptl_absorpt_correction_T_min 0.761
_exptl_absorpt_correction_type empirical
_exptl_absorpt_process_details 'ABSPACK, Oxford Diffraction Ltd'
_exptl_crystal_colour black
_exptl_crystal_density_diffrn 1.414
_exptl_crystal_density_method 'not measured'
_exptl_crystal_description needle
_exptl_crystal_F_000 2868
_exptl_crystal_size_max 0.30
_exptl_crystal_size_mid 0.05
_exptl_crystal_size_min 0.05
_refine_diff_density_max 1.547
_refine_diff_density_min -1.012
_refine_diff_density_rms 0.118
_refine_ls_extinction_method none
_refine_ls_goodness_of_fit_ref 1.085
_refine_ls_hydrogen_treatment mixed
_refine_ls_matrix_type full
_refine_ls_number_parameters 710
_refine_ls_number_reflns 17443
_refine_ls_number_restraints 306
_refine_ls_restrained_S_all 1.099
_refine_ls_R_factor_all 0.1909
_refine_ls_R_factor_gt 0.1183
_refine_ls_shift/su_max 0.000
_refine_ls_shift/su_mean 0.000
_refine_ls_structure_factor_coef Fsqd
_refine_ls_weighting_details
;
_refine_ls_weighting_details 
  w=1/[\s^2^(Fo^2^)+(0.0883P)^2^+32.7640P] where P=(Fo^2^+2Fc^2^)/3 
;
_refine_ls_weighting_scheme calc
_refine_ls_wR_factor_gt 0.2409
_refine_ls_wR_factor_ref 0.2650
_reflns_number_gt 9153
_reflns_number_total 17443
_reflns_threshold_expression >2sigma(I)
_cod_data_source_file om700296k-file001.cif
_cod_data_source_block 2b
_cod_original_sg_symbol_H-M P21/n
_cod_original_formula_sum 'C58 H64 Cl0 N8 O12.50 P4 Pd2'
_cod_database_code 4073369

loop_
_symmetry_equiv_pos_as_xyz
'x, y, z'
'-x+1/2, y+1/2, -z+1/2'
'-x, -y, -z'
'x-1/2, -y-1/2, z-1/2'

loop_
_atom_site_label
_atom_site_type_symbol
_atom_site_fract_x
_atom_site_fract_y
_atom_site_fract_z
_atom_site_U_iso_or_equiv
_atom_site_adp_type
_atom_site_occupancy
_atom_site_symmetry_multiplicity
_atom_site_calc_flag
_atom_site_refinement_flags
C2 C 0.2558(6) 0.2360(3) 0.2891(3) 0.0300(17) Uani 1 1 d .
H2 H 0.2935 0.2597 0.3152 0.036 Uiso 1 1 calc R
C3 C 0.1554(7) 0.2151(4) 0.3048(4) 0.039(2) Uani 1 1 d .
H3 H 0.1194 0.1902 0.2795 0.047 Uiso 1 1 calc R
C6 C 0.1136(6) 0.3205(3) 0.2120(3) 0.0274(16) Uani 1 1 d .
H6 H 0.1802 0.3401 0.2165 0.033 Uiso 1 1 calc R
C7 C 0.0422(7) 0.3259(3) 0.2531(4) 0.0353(19) Uani 1 1 d .
H7 H -0.0271 0.3092 0.2464 0.042 Uiso 1 1 calc R
C11 C 0.4104(6) 0.2775(3) 0.2077(3) 0.0259(16) Uani 1 1 d .
C12 C 0.4876(7) 0.2933(4) 0.2564(4) 0.043(2) Uani 1 1 d .
H12 H 0.4904 0.2743 0.2921 0.052 Uiso 1 1 calc R
C13 C 0.5594(8) 0.3396(4) 0.2472(5) 0.055(3) Uani 1 1 d .
H13 H 0.6108 0.3510 0.2767 0.066 Uiso 1 1 calc R
C14 C 0.5506(10) 0.3657(5) 0.1954(6) 0.074(3) Uani 1 1 d .
H14 H 0.5984 0.3951 0.1899 0.088 Uiso 1 1 calc R
C15 C 0.4750(10) 0.3520(5) 0.1492(7) 0.077(4) Uani 1 1 d .
H15 H 0.4698 0.3727 0.1147 0.092 Uiso 1 1 calc R
C16 C 0.4068(8) 0.3059(4) 0.1564(5) 0.055(3) Uani 1 1 d .
H16 H 0.3584 0.2947 0.1254 0.066 Uiso 1 1 calc R
C21 C 0.4141(6) 0.1633(3) 0.2400(3) 0.0258(16) Uani 1 1 d .
C22 C 0.5016(9) 0.1524(5) 0.2020(5) 0.064(3) Uani 1 1 d .
H22 H 0.5129 0.1735 0.1686 0.076 Uiso 1 1 calc R
C23 C 0.5711(9) 0.1076(5) 0.2176(6) 0.064(3) Uani 1 1 d .
H23 H 0.6313 0.0996 0.1943 0.076 Uiso 1 1 calc R
C24 C 0.5541(10) 0.0775(5) 0.2628(6) 0.073(4) Uani 1 1 d .
H24 H 0.5991 0.0468 0.2692 0.087 Uiso 1 1 calc R
C25 C 0.4679(11) 0.0890(6) 0.3044(6) 0.083(4) Uani 1 1 d .
H25 H 0.4600 0.0694 0.3392 0.099 Uiso 1 1 calc R
C26 C 0.4000(9) 0.1310(4) 0.2879(4) 0.054(3) Uani 1 1 d .
H26 H 0.3393 0.1384 0.3111 0.065 Uiso 1 1 calc R
C31 C -0.0605(8) 0.2174(4) 0.3537(4) 0.050(2) Uani 1 1 d .
C32 C -0.0920(8) 0.1672(4) 0.3328(4) 0.050(2) Uani 1 1 d .
H32 H -0.0384 0.1405 0.3264 0.060 Uiso 1 1 calc R
C33 C -0.2052(8) 0.1564(5) 0.3212(5) 0.059(3) Uani 1 1 d .
H33 H -0.2269 0.1228 0.3056 0.070 Uiso 1 1 calc R
C34 C -0.2880(9) 0.1960(5) 0.3328(5) 0.065(3) Uani 1 1 d .
H34 H -0.3632 0.1871 0.3255 0.078 Uiso 1 1 calc R
C36 C -0.1420(8) 0.2574(4) 0.3644(4) 0.050(2) Uani 1 1 d .
H36 H -0.1199 0.2916 0.3783 0.061 Uiso 1 1 calc R
C41 C 0.1421(9) 0.1795(4) 0.4215(4) 0.053(3) Uani 1 1 d .
C42 C 0.0683(12) 0.1511(5) 0.4563(5) 0.071(3) Uani 1 1 d .
H42 H -0.0076 0.1600 0.4549 0.085 Uiso 1 1 calc R
C43 C 0.1094(17) 0.1081(6) 0.4942(7) 0.109(5) Uani 1 1 d .
H43 H 0.0620 0.0874 0.5169 0.130 Uiso 1 1 calc R
C44 C 0.2254(15) 0.0990(6) 0.4949(7) 0.096(5) Uani 1 1 d .
H44 H 0.2542 0.0700 0.5174 0.115 Uiso 1 1 calc R
C45 C 0.3019(13) 0.1315(6) 0.4633(7) 0.088(4) Uani 1 1 d .
H45 H 0.3793 0.1267 0.4665 0.106 Uiso 1 1 calc R
C46 C 0.2541(10) 0.1684(5) 0.4298(5) 0.062(3) Uani 1 1 d .
H46 H 0.3021 0.1901 0.4085 0.075 Uiso 1 1 calc R
C51 C -0.0571(6) 0.2677(4) 0.1428(3) 0.0337(18) Uani 1 1 d .
C52 C -0.1052(8) 0.2277(4) 0.1755(4) 0.045(2) Uani 1 1 d .
H52 H -0.0587 0.2041 0.1976 0.055 Uiso 1 1 calc R
C53 C -0.2213(8) 0.2209(5) 0.1770(5) 0.057(3) Uani 1 1 d .
H53 H -0.2530 0.1929 0.1985 0.069 Uiso 1 1 calc R
C54 C -0.2865(9) 0.2579(5) 0.1448(5) 0.059(3) Uani 1 1 d .
H54 H -0.3641 0.2558 0.1468 0.071 Uiso 1 1 calc R
C55 C -0.2423(11) 0.2970(5) 0.1106(6) 0.076(4) Uani 1 1 d .
H55 H -0.2905 0.3199 0.0888 0.091 Uiso 1 1 calc R
C56 C -0.1253(9) 0.3042(5) 0.1070(5) 0.061(3) Uani 1 1 d .
H56 H -0.0946 0.3307 0.0830 0.073 Uiso 1 1 calc R
C61 C 0.1360(9) 0.3221(6) 0.0851(5) 0.065(3) Uani 1 1 d .
C62 C 0.1827(10) 0.2959(6) 0.0346(5) 0.069(3) Uani 1 1 d .
H62 H 0.1921 0.2584 0.0313 0.083 Uiso 1 1 calc R
C63 C 0.2104(18) 0.3310(9) -0.0061(10) 0.134(7) Uani 1 1 d .
H63 H 0.2543 0.3170 -0.0355 0.161 Uiso 1 1 calc R
C64 C 0.186(2) 0.3810(10) -0.0113(9) 0.146(8) Uani 1 1 d .
H64 H 0.1957 0.4006 -0.0460 0.175 Uiso 1 1 calc R
C65 C 0.143(2) 0.4050(11) 0.0406(14) 0.190(10) Uani 1 1 d .
H65 H 0.1310 0.4425 0.0423 0.228 Uiso 1 1 calc R
C66 C 0.1179(15) 0.3723(7) 0.0885(8) 0.112(6) Uani 1 1 d .
H66 H 0.0885 0.3873 0.1223 0.134 Uiso 1 1 calc R
C71 C 0.1764(8) 0.4113(4) 0.3058(4) 0.049(2) Uani 1 1 d .
C72 C 0.2830(10) 0.3966(5) 0.3246(6) 0.078(4) Uani 1 1 d .
H72 H 0.2956 0.3651 0.3468 0.093 Uiso 1 1 calc R
C73 C 0.3732(11) 0.4305(6) 0.3095(7) 0.083(4) Uani 1 1 d .
H73 H 0.4462 0.4215 0.3218 0.099 Uiso 1 1 calc R
C74 C 0.3527(11) 0.4773(6) 0.2762(7) 0.090(4) Uani 1 1 d .
H74 H 0.4128 0.4988 0.2655 0.108 Uiso 1 1 calc R
C75 C 0.2453(12) 0.4925(6) 0.2586(6) 0.085(4) Uani 1 1 d .
H75 H 0.2314 0.5245 0.2373 0.103 Uiso 1 1 calc R
C76 C 0.1560(9) 0.4572(5) 0.2744(5) 0.065(3) Uani 1 1 d .
H76 H 0.0825 0.4661 0.2628 0.078 Uiso 1 1 calc R
C81 C -0.0680(7) 0.4001(3) 0.3277(4) 0.0338(18) Uani 1 1 d .
C82 C -0.1177(8) 0.4066(4) 0.3838(5) 0.053(2) Uani 1 1 d .
H82 H -0.0838 0.3915 0.4178 0.063 Uiso 1 1 calc R
C83 C -0.2190(11) 0.4363(5) 0.3867(6) 0.077(4) Uani 1 1 d .
H83 H -0.2524 0.4407 0.4228 0.092 Uiso 1 1 calc R
C84 C -0.2673(9) 0.4584(5) 0.3371(5) 0.063(3) Uani 1 1 d .
H84 H -0.3333 0.4782 0.3400 0.076 Uiso 1 1 calc R
C85 C -0.2221(9) 0.4527(5) 0.2823(5) 0.064(3) Uani 1 1 d .
H85 H -0.2568 0.4684 0.2488 0.076 Uiso 1 1 calc R
C86 C -0.1231(8) 0.4228(4) 0.2783(4) 0.043(2) Uani 1 1 d .
H86 H -0.0932 0.4179 0.2414 0.052 Uiso 1 1 calc R
C92 C 0.1911(10) 0.0839(6) 0.0973(6) 0.081(4) Uani 1 1 d .
H92A H 0.2358 0.0561 0.0788 0.097 Uiso 1 1 calc R
H92B H 0.1384 0.0658 0.1222 0.097 Uiso 1 1 calc R
C93 C 0.1288(11) 0.1160(6) 0.0510(6) 0.078(4) Uani 1 1 d .
C96 C 0.2224(13) 0.3369(6) 0.5294(7) 0.091(4) Uani 1 1 d .
H96A H 0.1696 0.3381 0.5608 0.109 Uiso 1 1 calc R
H96B H 0.2966 0.3305 0.5473 0.109 Uiso 1 1 calc R
C97 C 0.2212(13) 0.3853(6) 0.5006(6) 0.089(4) Uani 1 1 d .
C731 C -0.2619(9) 0.2452(5) 0.3537(5) 0.065(3) Uani 1 1 d .
C931 C 0.0465(16) 0.0840(10) 0.0151(10) 0.159(8) Uani 1 1 d .
H93A H 0.0093 0.1073 -0.0137 0.238 Uiso 1 1 calc R
H93B H -0.0079 0.0685 0.0403 0.238 Uiso 1 1 calc R
H93C H 0.0844 0.0552 -0.0049 0.238 Uiso 1 1 calc R
C971 C 0.2398(12) 0.4368(6) 0.5399(6) 0.089(4) Uani 1 1 d .
H97A H 0.2427 0.4686 0.5152 0.133 Uiso 1 1 calc R
H97B H 0.3092 0.4333 0.5627 0.133 Uiso 1 1 calc R
H97C H 0.1790 0.4404 0.5661 0.133 Uiso 1 1 calc R
Pd1 Pd 0.18984(5) 0.19649(3) 0.14659(3) 0.03662(18) Uani 1 1 d .
Pd2 Pd 0.12116(6) 0.31885(3) 0.40783(3) 0.0442(2) Uani 1 1 d .
P1 P 0.31862(17) 0.22002(9) 0.22070(9) 0.0318(5) Uani 1 1 d .
P4 P 0.08814(19) 0.23351(10) 0.37286(10) 0.0377(5) Uani 1 1 d .
P5 P 0.09589(18) 0.27858(10) 0.14706(10) 0.0395(5) Uani 1 1 d .
P8 P 0.06327(18) 0.36292(9) 0.32283(10) 0.0360(5) Uani 1 1 d .
N91 N 0.2657(6) 0.1206(3) 0.1341(4) 0.0479(19) Uani 1 1 d .
H91A H 0.3309 0.1254 0.1161 0.057 Uiso 1 1 calc R
H91B H 0.2811 0.1049 0.1695 0.057 Uiso 1 1 calc R
N94 N 0.0736(6) 0.1634(3) 0.0831(3) 0.0418(17) Uani 1 1 d .
H94A H 0.0125 0.1514 0.1011 0.050 Uiso 1 1 calc R
H94B H 0.0519 0.1893 0.0569 0.050 Uiso 1 1 calc R
N95 N 0.1914(7) 0.2903(3) 0.4872(3) 0.051(2) Uani 1 1 d .
H95A H 0.1423 0.2680 0.5042 0.061 Uiso 1 1 calc R
H95B H 0.2534 0.2708 0.4801 0.061 Uiso 1 1 calc R
N98 N 0.1485(10) 0.3943(4) 0.4503(5) 0.089(3) Uani 1 1 d .
H98A H 0.1798 0.4180 0.4255 0.107 Uiso 1 1 calc R
H98B H 0.0829 0.4083 0.4614 0.107 Uiso 1 1 calc R
N11 N 0.040(2) 0.5255(7) 0.4577(9) 0.133(10) Uiso 0.50 1 d PD
O12 O 0.0839(15) 0.5037(7) 0.4162(6) 0.096(6) Uiso 0.50 1 d PD
O13 O 0.038(2) 0.5764(6) 0.4593(9) 0.132(8) Uiso 0.50 1 d PD
O14 O 0.0000 0.5000 0.5000 0.173(8) Uiso 1 2 d SD
N21 N 0.9587(7) 0.0877(4) 0.2072(4) 0.070(3) Uiso 1 1 d D
O22 O 0.9188(7) 0.0945(4) 0.1562(4) 0.095(3) Uiso 1 1 d D
O23 O 1.0486(6) 0.1119(3) 0.2232(3) 0.0613(19) Uiso 1 1 d D
O24 O 0.9103(7) 0.0592(4) 0.2430(4) 0.097(3) Uiso 1 1 d D
N31 N 0.9695(10) 0.2119(5) 0.9388(5) 0.102(4) Uiso 1 1 d D
O32 O 1.0579(10) 0.1848(6) 0.9332(6) 0.163(5) Uiso 1 1 d D
O33 O 0.9043(9) 0.2148(5) 0.8953(4) 0.115(3) Uiso 1 1 d D
O34 O 0.9427(7) 0.2268(4) 0.9878(4) 0.084(2) Uiso 1 1 d D
N41 N 0.9268(12) 0.2944(6) 0.5279(6) 0.051(4) Uiso 0.50 1 d PD
O42 O 0.9771(16) 0.2520(7) 0.5162(9) 0.113(7) Uiso 0.50 1 d PD
O43 O 0.913(2) 0.3051(9) 0.5801(7) 0.141(9) Uiso 0.50 1 d PD
O44 O 0.862(2) 0.3140(11) 0.4903(10) 0.185(13) Uiso 0.50 1 d PD
N51 N 0.6217(14) 0.9752(10) 0.3811(8) 0.092(7) Uiso 0.50 1 d PD
O52 O 0.7142(12) 0.9683(8) 0.3613(8) 0.098(6) Uiso 0.50 1 d PD
O53 O 0.610(2) 0.9934(14) 0.4317(9) 0.206(14) Uiso 0.50 1 d PD
O54 O 0.5357(12) 0.9645(7) 0.3532(8) 0.087(5) Uiso 0.50 1 d PD
N61 N 1.0435(16) 0.0090(12) 0.3976(11) 0.141(11) Uiso 0.50 1 d PD
O62 O 1.1068(16) 0.0251(9) 0.3621(8) 0.114(7) Uiso 0.50 1 d PD
O63 O 1.0781(16) -0.0200(8) 0.4387(8) 0.105(6) Uiso 0.50 1 d PD
O64 O 0.9404(16) 0.0138(13) 0.3886(13) 0.175(12) Uiso 0.50 1 d PD
O100 O 0.855(4) 0.000(2) 0.374(2) 0.28(2) Uiso 0.50 1 d P

loop_
_atom_site_aniso_label
_atom_site_aniso_U_11
_atom_site_aniso_U_22
_atom_site_aniso_U_33
_atom_site_aniso_U_23
_atom_site_aniso_U_13
_atom_site_aniso_U_12
C2 0.024(4) 0.041(5) 0.025(4) -0.002(3) 0.001(3) 0.003(3)
C3 0.039(5) 0.041(5) 0.037(5) 0.004(4) -0.006(4) -0.003(4)
C6 0.023(3) 0.032(4) 0.028(4) -0.002(3) 0.002(3) 0.000(3)
C7 0.029(4) 0.038(5) 0.039(5) -0.002(4) 0.000(3) 0.004(3)
C11 0.020(3) 0.030(4) 0.029(4) -0.003(3) 0.005(3) -0.002(3)
C12 0.040(5) 0.042(5) 0.048(5) 0.007(4) 0.009(4) 0.000(4)
C13 0.046(6) 0.051(6) 0.068(7) -0.007(6) 0.002(5) -0.002(5)
C14 0.067(8) 0.062(8) 0.092(10) -0.006(7) 0.004(7) -0.006(6)
C15 0.059(7) 0.066(8) 0.106(11) 0.005(7) 0.012(7) 0.000(6)
C16 0.044(5) 0.062(7) 0.060(7) -0.004(6) 0.003(5) -0.001(5)
C21 0.028(4) 0.022(4) 0.027(4) -0.014(3) -0.003(3) 0.002(3)
C22 0.062(7) 0.070(8) 0.059(7) -0.023(6) 0.006(5) 0.015(6)
C23 0.051(6) 0.071(8) 0.069(8) -0.016(7) 0.002(5) 0.004(6)
C24 0.073(8) 0.051(7) 0.093(10) -0.015(7) -0.015(7) 0.004(6)
C25 0.086(9) 0.079(9) 0.083(9) -0.017(8) 0.011(7) 0.020(7)
C26 0.058(6) 0.060(7) 0.045(6) -0.001(5) 0.007(5) 0.013(5)
C31 0.039(5) 0.059(6) 0.053(6) -0.004(5) 0.013(4) 0.005(4)
C32 0.053(6) 0.056(7) 0.041(5) 0.001(5) 0.008(4) -0.003(5)
C33 0.050(6) 0.074(8) 0.052(6) -0.013(6) 0.006(5) -0.003(5)
C34 0.049(6) 0.080(9) 0.067(7) 0.012(7) 0.003(5) -0.004(6)
C36 0.061(6) 0.047(6) 0.044(6) 0.003(5) 0.014(5) -0.004(5)
C41 0.067(7) 0.057(6) 0.036(5) 0.003(5) 0.000(5) 0.000(5)
C42 0.102(9) 0.048(7) 0.060(7) 0.000(6) -0.015(7) -0.001(6)
C43 0.150(16) 0.084(11) 0.091(11) 0.009(9) 0.000(11) -0.022(11)
C44 0.113(13) 0.079(10) 0.094(11) -0.011(9) 0.006(10) 0.020(9)
C45 0.087(10) 0.087(10) 0.091(10) 0.002(9) -0.003(8) 0.015(8)
C46 0.072(8) 0.073(8) 0.041(6) -0.002(5) 0.004(5) 0.016(6)
C51 0.032(4) 0.045(5) 0.024(4) -0.012(4) 0.003(3) 0.008(4)
C52 0.048(5) 0.053(6) 0.035(5) -0.008(4) -0.005(4) 0.004(4)
C53 0.047(6) 0.069(7) 0.055(6) -0.012(6) -0.008(5) -0.004(5)
C54 0.047(6) 0.072(8) 0.058(7) -0.002(6) 0.000(5) 0.007(5)
C55 0.071(8) 0.080(9) 0.077(9) 0.001(7) -0.008(7) 0.025(7)
C56 0.057(6) 0.067(7) 0.058(7) 0.006(6) -0.006(5) 0.010(5)
C61 0.056(6) 0.086(9) 0.052(7) 0.002(6) 0.004(5) 0.006(6)
C62 0.074(8) 0.073(8) 0.061(7) 0.000(7) 0.008(6) 0.000(6)
C63 0.157(18) 0.117(16) 0.128(18) 0.007(14) 0.008(14) -0.004(14)
C64 0.22(2) 0.130(18) 0.090(14) 0.024(13) 0.050(14) 0.038(17)
C65 0.23(3) 0.16(2) 0.19(3) 0.02(2) 0.03(2) 0.01(2)
C66 0.158(16) 0.094(13) 0.085(11) 0.022(10) 0.030(10) 0.025(11)
C71 0.043(5) 0.049(6) 0.054(6) -0.013(5) 0.001(4) 0.000(4)
C72 0.062(7) 0.059(8) 0.111(11) -0.007(7) -0.006(7) -0.003(6)
C73 0.067(8) 0.080(10) 0.102(11) -0.016(8) 0.013(7) -0.002(7)
C74 0.057(8) 0.095(11) 0.120(12) -0.011(10) 0.016(8) -0.013(7)
C75 0.088(10) 0.072(9) 0.098(11) -0.006(8) 0.022(8) -0.018(7)
C76 0.059(7) 0.070(8) 0.065(7) 0.004(6) -0.002(5) 0.005(6)
C81 0.034(4) 0.031(5) 0.036(5) -0.005(4) 0.007(3) 0.000(3)
C82 0.059(6) 0.050(6) 0.049(6) 0.001(5) -0.002(5) 0.000(5)
C83 0.076(8) 0.072(8) 0.083(9) -0.010(7) 0.005(7) 0.006(7)
C84 0.058(7) 0.064(7) 0.067(8) -0.002(6) -0.002(6) 0.002(5)
C85 0.055(6) 0.065(7) 0.070(8) 0.017(6) -0.005(6) 0.004(5)
C86 0.050(5) 0.041(5) 0.039(5) 0.001(4) 0.004(4) -0.005(4)
C92 0.069(8) 0.098(10) 0.075(9) -0.010(8) -0.002(7) -0.010(7)
C93 0.073(8) 0.081(9) 0.078(9) -0.020(7) -0.014(7) -0.006(7)
C96 0.097(10) 0.095(11) 0.079(10) -0.004(9) -0.013(8) 0.014(8)
C97 0.110(11) 0.095(11) 0.061(8) -0.009(8) -0.018(8) 0.002(9)
C731 0.055(7) 0.080(9) 0.059(7) 0.004(6) 0.010(5) 0.000(6)
C931 0.130(17) 0.20(2) 0.148(19) -0.026(17) 0.037(14) -0.011(15)
C971 0.099(10) 0.087(10) 0.077(9) -0.013(8) -0.017(8) -0.011(8)
Pd1 0.0315(3) 0.0426(4) 0.0357(3) -0.0080(3) -0.0002(2) 0.0012(3)
Pd2 0.0517(4) 0.0445(4) 0.0358(4) -0.0046(3) -0.0036(3) 0.0066(3)
P1 0.0278(10) 0.0341(12) 0.0334(11) -0.0049(9) -0.0001(8) 0.0003(8)
P4 0.0387(12) 0.0403(13) 0.0342(12) -0.0023(10) 0.0018(9) 0.0020(10)
P5 0.0357(12) 0.0491(14) 0.0334(12) -0.0048(10) -0.0010(9) 0.0033(10)
P8 0.0396(12) 0.0355(12) 0.0325(11) -0.0044(9) -0.0017(9) 0.0037(9)
N91 0.038(4) 0.050(5) 0.056(5) -0.017(4) 0.002(3) 0.000(3)
N94 0.041(4) 0.042(4) 0.042(4) 0.000(3) 0.003(3) -0.001(3)
N95 0.056(5) 0.066(6) 0.030(4) 0.003(4) 0.004(3) 0.004(4)
N98 0.105(8) 0.081(8) 0.080(8) -0.011(6) -0.020(7) 0.007(6)

loop_
_atom_type_symbol
_atom_type_description
_atom_type_scat_dispersion_real
_atom_type_scat_dispersion_imag
_atom_type_scat_source
C C 0.0033 0.0016 'International Tables Vol C Tables 4.2.6.8 and 6.1.1.4'
H H 0.0000 0.0000 'International Tables Vol C Tables 4.2.6.8 and 6.1.1.4'
O O 0.0106 0.0060 'International Tables Vol C Tables 4.2.6.8 and 6.1.1.4'
Pd Pd -0.9988 1.0072 'International Tables Vol C Tables 4.2.6.8 and 6.1.1.4'
Cl Cl 0.1484 0.1585 'International Tables Vol C Tables 4.2.6.8 and 6.1.1.4'
P P 0.1023 0.0942 'International Tables Vol C Tables 4.2.6.8 and 6.1.1.4'
N N 0.0061 0.0033 'International Tables Vol C Tables 4.2.6.8 and 6.1.1.4'

loop_
_geom_angle_atom_site_label_1
_geom_angle_atom_site_label_2
_geom_angle_atom_site_label_3
_geom_angle
_geom_angle_site_symmetry_1
C3 C2 P1 123.2(6) .
C2 C3 P4 123.4(7) .
C7 C6 P5 126.0(6) .
C6 C7 P8 126.9(7) .
C16 C11 C12 120.5(8) .
C16 C11 P1 122.8(6) .
C12 C11 P1 116.7(6) .
C13 C12 C11 117.4(8) .
C14 C13 C12 118.6(10) .
C13 C14 C15 124.6(12) .
C14 C15 C16 117.8(13) .
C11 C16 C15 121.1(10) .
C26 C21 C22 120.0(9) .
C26 C21 P1 122.3(7) .
C22 C21 P1 117.7(7) .
C21 C22 C23 115.9(11) .
C24 C23 C22 122.4(12) .
C23 C24 C25 122.9(12) .
C26 C25 C24 113.7(13) .
C25 C26 C21 124.8(11) .
C32 C31 C36 120.4(9) .
C32 C31 P4 121.3(7) .
C36 C31 P4 118.2(8) .
C31 C32 C33 119.1(10) .
C32 C33 C34 121.0(10) .
C731 C34 C33 122.2(10) .
C31 C36 C731 120.2(10) .
C46 C41 C42 117.4(10) .
C46 C41 P4 123.0(9) .
C42 C41 P4 119.3(9) .
C41 C42 C43 119.8(13) .
C44 C43 C42 115.9(15) .
C43 C44 C45 123.9(15) .
C46 C45 C44 114.1(14) .
C45 C46 C41 128.4(13) .
C52 C51 C56 120.8(8) .
C52 C51 P5 120.8(6) .
C56 C51 P5 118.4(7) .
C51 C52 C53 122.5(9) .
C54 C53 C52 116.4(11) .
C55 C54 C53 122.8(11) .
C54 C55 C56 122.1(11) .
C55 C56 C51 115.2(11) .
C66 C61 C62 124.0(14) .
C66 C61 P5 118.2(12) .
C62 C61 P5 117.8(10) .
C63 C62 C61 112.4(15) .
C64 C63 C62 130(2) .
C63 C64 C65 114(2) .
C66 C65 C64 120(2) .
C61 C66 C65 118(2) .
C76 C71 C72 121.8(10) .
C76 C71 P8 121.9(8) .
C72 C71 P8 116.2(9) .
C71 C72 C73 118.4(13) .
C74 C73 C72 120.0(13) .
C75 C74 C73 121.4(13) .
C74 C75 C76 117.2(13) .
C71 C76 C75 121.2(11) .
C86 C81 C82 117.9(8) .
C86 C81 P8 122.1(7) .
C82 C81 P8 120.0(7) .
C83 C82 C81 119.1(10) .
C84 C83 C82 120.1(12) .
C83 C84 C85 122.4(12) .
C84 C85 C86 118.4(10) .
C81 C86 C85 122.1(9) .
C93 C92 N91 110.1(11) .
C931 C93 C92 114.1(14) .
C931 C93 N94 112.0(12) .
C92 C93 N94 106.2(10) .
C97 C96 N95 110.9(12) .
C96 C97 N98 121.1(13) .
C96 C97 C971 116.0(12) .
N98 C97 C971 113.6(12) .
C34 C731 C36 117.0(10) .
N91 Pd1 N94 80.9(3) .
N91 Pd1 P1 92.4(2) .
N94 Pd1 P1 171.8(2) .
N91 Pd1 P5 172.0(2) .
N94 Pd1 P5 91.9(2) .
P1 Pd1 P5 95.01(8) .
N95 Pd2 N98 81.5(4) .
N95 Pd2 P4 92.8(2) .
N98 Pd2 P4 173.2(3) .
N95 Pd2 P8 170.2(2) .
N98 Pd2 P8 90.2(3) .
P4 Pd2 P8 95.80(8) .
C2 P1 C11 104.4(4) .
C2 P1 C21 103.7(3) .
C11 P1 C21 104.7(3) .
C2 P1 Pd1 113.2(2) .
C11 P1 Pd1 117.7(3) .
C21 P1 Pd1 111.8(2) .
C41 P4 C3 100.0(4) .
C41 P4 C31 107.3(5) .
C3 P4 C31 101.6(4) .
C41 P4 Pd2 114.1(3) .
C3 P4 Pd2 116.6(3) .
C31 P4 Pd2 115.4(3) .
C6 P5 C61 105.3(5) .
C6 P5 C51 101.9(3) .
C61 P5 C51 109.5(4) .
C6 P5 Pd1 117.6(3) .
C61 P5 Pd1 111.1(4) .
C51 P5 Pd1 110.8(3) .
C81 P8 C7 102.4(4) .
C81 P8 C71 109.2(4) .
C7 P8 C71 102.3(4) .
C81 P8 Pd2 114.5(3) .
C7 P8 Pd2 121.1(3) .
C71 P8 Pd2 106.4(3) .
C92 N91 Pd1 111.1(7) .
C93 N94 Pd1 109.3(6) .
C96 N95 Pd2 111.7(7) .
C97 N98 Pd2 107.9(9) .
O12 N11 O13 118.2(13) .
O12 N11 O14 124.0(13) .
O13 N11 O14 117.7(13) .
N11 O14 N11 179.997(10) 3_566
O24 N21 O22 121.0(9) .
O24 N21 O23 119.6(8) .
O22 N21 O23 119.4(9) .
O34 N31 O33 121.8(10) .
O34 N31 O32 120.1(10) .
O33 N31 O32 117.0(11) .
O44 N41 O43 118.5(13) .
O44 N41 O42 118.7(13) .
O43 N41 O42 118.3(13) .
O54 N51 O52 122.6(13) .
O54 N51 O53 115.8(13) .
O52 N51 O53 121.5(13) .
O62 N61 O63 120.0(15) .
O62 N61 O64 120.6(14) .
O63 N61 O64 118.4(14) .
O100 O64 N61 156(5) .

loop_
_geom_bond_atom_site_label_1
_geom_bond_atom_site_label_2
_geom_bond_distance
_geom_bond_site_symmetry_2
C2 C3 1.363(11) .
C2 P1 1.791(8) .
C3 P4 1.823(9) .
C6 C7 1.294(11) .
C6 P5 1.798(8) .
C7 P8 1.827(8) .
C11 C16 1.350(13) .
C11 C12 1.459(11) .
C11 P1 1.816(8) .
C12 C13 1.442(13) .
C13 C14 1.334(16) .
C14 C15 1.392(17) .
C15 C16 1.407(15) .
C21 C26 1.356(12) .
C21 C22 1.407(13) .
C21 P1 1.839(7) .
C22 C23 1.412(16) .
C23 C24 1.285(17) .
C24 C25 1.452(18) .
C25 C26 1.352(15) .
C31 C32 1.366(14) .
C31 C36 1.409(13) .
C31 P4 1.850(10) .
C32 C33 1.389(13) .
C33 C34 1.417(15) .
C34 C731 1.328(16) .
C36 C731 1.471(14) .
C41 C46 1.369(14) .
C41 C42 1.392(16) .
C41 P4 1.821(10) .
C42 C43 1.431(19) .
C43 C44 1.40(2) .
C44 C45 1.43(2) .
C45 C46 1.296(16) .
C51 C52 1.370(13) .
C51 C56 1.436(13) .
C51 P5 1.843(8) .
C52 C53 1.398(13) .
C53 C54 1.381(14) .
C54 C55 1.355(17) .
C55 C56 1.412(16) .
C61 C66 1.251(19) .
C61 C62 1.444(16) .
C61 P5 1.841(13) .
C62 C63 1.31(2) .
C63 C64 1.26(2) .
C64 C65 1.43(3) .
C65 C66 1.39(3) .
C71 C76 1.345(15) .
C71 C72 1.372(14) .
C71 P8 1.850(10) .
C72 C73 1.413(17) .
C73 C74 1.387(19) .
C74 C75 1.376(18) .
C75 C76 1.431(16) .
C81 C86 1.388(12) .
C81 C82 1.431(13) .
C81 P8 1.819(8) .
C82 C83 1.415(15) .
C83 C84 1.351(16) .
C84 C85 1.380(16) .
C85 C86 1.396(14) .
C92 C93 1.482(17) .
C92 N91 1.493(13) .
C93 C931 1.47(2) .
C93 N94 1.535(15) .
C96 C97 1.354(19) .
C96 N95 1.524(15) .
C97 N98 1.418(15) .
C97 C971 1.554(18) .
Pd1 N91 2.093(7) .
Pd1 N94 2.113(7) .
Pd1 P1 2.298(2) .
Pd1 P5 2.303(3) .
Pd2 N95 2.069(7) .
Pd2 N98 2.103(10) .
Pd2 P4 2.265(2) .
Pd2 P8 2.286(2) .
N11 O12 1.215(12) .
N11 O13 1.247(13) .
N11 O14 1.257(12) .
O14 N11 1.257(12) 3_566
N21 O24 1.233(9) .
N21 O22 1.239(9) .
N21 O23 1.264(9) .
N31 O34 1.223(10) .
N31 O33 1.229(10) .
N31 O32 1.258(11) .
N41 O44 1.221(12) .
N41 O43 1.228(12) .
N41 O42 1.234(12) .
N51 O54 1.210(12) .
N51 O52 1.221(12) .
N51 O53 1.242(12) .
N61 O62 1.192(13) .
N61 O63 1.227(13) .
N61 O64 1.244(13) .
O64 O100 1.11(5) .
